data_4120594
loop_
_publ_author_name
'Guenther, Johannes'
'Mallet-Ladeira, Sonia'
'Estevez, Laura'
'Miqueu, Karinne'
'Amgoune, Abderrahmane'
'Bourissou, Didier'

_publ_section_title
;
 Activation of Aryl Halides at Gold(I): Practical Synthesis of (P,C)
 Cyclometalated Gold(III) Complexes.
;
_journal_issue 5
_journal_name_full 'Journal of the American Chemical Society'
_journal_page_first 1778
_journal_page_last 1781
_journal_paper_doi 10.1021/ja412432k
_journal_volume 136
_journal_year 2014
_chemical_compound_source 'synthesis as described'
_chemical_formula_moiety 'C32 H27 Au Br2 P2'
_chemical_formula_sum 'C32 H27 Au Br2 P2'
_chemical_formula_weight 830.25
_chemical_name_systematic
;
 ?
;
_space_group_IT_number 14
_symmetry_cell_setting monoclinic
_symmetry_Int_Tables_number 14
_symmetry_space_group_name_Hall '-P 2ybc'
_symmetry_space_group_name_H-M 'P 1 21/c 1'
_atom_sites_solution_hydrogens geom
_atom_sites_solution_primary direct
_atom_sites_solution_secondary difmap
_cell_angle_alpha 90
_cell_angle_beta 107.469(2)
_cell_angle_gamma 90
_cell_formula_units_Z 4
_cell_length_a 15.6992(9)
_cell_length_b 11.3526(6)
_cell_length_c 16.8558(10)
_cell_measurement_reflns_used 5640
_cell_measurement_temperature 193(2)
_cell_measurement_theta_max 23.75
_cell_measurement_theta_min 2.78
_cell_measurement_wavelength 0.71073
_cell_volume 2865.6(3)
_computing_cell_refinement 'APEX2 and SAINT (Bruker, 2008)'
_computing_data_collection 'APEX2 (Bruker, 2008)'
_computing_data_reduction 'SAINT (Bruker, 2008)'
_computing_molecular_graphics 'Ortep-3 for Windows (Farrugia, 1997)'
_computing_publication_material 'WinGX publication routines (Farrugia, 1999)'
_computing_structure_refinement 'SHELXL-97 (Sheldrick, 2008)'
_computing_structure_solution 'SHELXS-97 (Sheldrick, 2008)'
_diffrn_ambient_temperature 193(2)
_diffrn_measured_fraction_theta_full 0.983
_diffrn_measured_fraction_theta_max 0.983
_diffrn_measurement_device_type 'Bruker Kappa APEX II Quazar'
_diffrn_measurement_method 'phi and omega scans'
_diffrn_radiation_monochromator 'multilayer optics'
_diffrn_radiation_probe x-ray
_diffrn_radiation_source 'microfocus sealed tube'
_diffrn_radiation_type MoK\a
_diffrn_radiation_wavelength 0.71073
_diffrn_reflns_av_R_equivalents 0.0428
_diffrn_reflns_av_unetI/netI 0.0428
_diffrn_reflns_limit_h_max 15
_diffrn_reflns_limit_h_min -17
_diffrn_reflns_limit_k_max 11
_diffrn_reflns_limit_k_min -12
_diffrn_reflns_limit_l_max 19
_diffrn_reflns_limit_l_min -16
_diffrn_reflns_number 16361
_diffrn_reflns_theta_full 23.84
_diffrn_reflns_theta_max 23.84
_diffrn_reflns_theta_min 3.1
_diffrn_standards_decay_% 0
_diffrn_standards_interval_count 0
_diffrn_standards_interval_time 0
_diffrn_standards_number 0
_exptl_absorpt_coefficient_mu 8.055
_exptl_absorpt_correction_T_max 0.8555
_exptl_absorpt_correction_T_min 0.6860
_exptl_absorpt_correction_type multi-scan
_exptl_absorpt_process_details '(SADABS; Bruker, 2008)'
_exptl_crystal_colour yellow
_exptl_crystal_density_diffrn 1.924
_exptl_crystal_density_method 'not measured'
_exptl_crystal_description plate
_exptl_crystal_F_000 1592
_exptl_crystal_size_max 0.18
_exptl_crystal_size_mid 0.04
_exptl_crystal_size_min 0.02
_refine_diff_density_max 0.487
_refine_diff_density_min -0.667
_refine_diff_density_rms 0.109
_refine_ls_extinction_method none
_refine_ls_goodness_of_fit_ref 1.006
_refine_ls_hydrogen_treatment constr
_refine_ls_matrix_type full
_refine_ls_number_parameters 334
_refine_ls_number_reflns 4344
_refine_ls_number_restraints 0
_refine_ls_restrained_S_all 1.006
_refine_ls_R_factor_all 0.0311
_refine_ls_R_factor_gt 0.0226
_refine_ls_shift/su_max 0.001
_refine_ls_shift/su_mean 0
_refine_ls_structure_factor_coef Fsqd
_refine_ls_weighting_details 'calc w=1/[\s^2^(Fo^2^)+(0.0179P)^2^+0.0000P] where P=(Fo^2^+2Fc^2^)/3'
_refine_ls_weighting_scheme calc
_refine_ls_wR_factor_gt 0.0461
_refine_ls_wR_factor_ref 0.0487
_reflns_number_gt 3688
_reflns_number_total 4344
_reflns_threshold_expression >2sigma(I)
_cod_data_source_file ja412432k_si_002.cif
_cod_data_source_block 5
_cod_original_sg_symbol_H-M 'P 21/c'
_cod_database_code 4120594

loop_
_symmetry_equiv_pos_as_xyz
'x, y, z'
'-x, y+1/2, -z+1/2'
'-x, -y, -z'
'x, -y-1/2, z-1/2'

loop_
_atom_site_label
_atom_site_type_symbol
_atom_site_fract_x
_atom_site_fract_y
_atom_site_fract_z
_atom_site_U_iso_or_equiv
_atom_site_adp_type
_atom_site_occupancy
_atom_site_symmetry_multiplicity
_atom_site_calc_flag
_atom_site_refinement_flags
C1 C 0.6188(3) 0.1062(3) 0.1162(3) 0.0176(10) Uani 1 1 d .
C2 C 0.5493(3) 0.1593(3) 0.1397(3) 0.0194(11) Uani 1 1 d .
C3 C 0.4779(3) 0.2094(4) 0.0797(3) 0.0261(11) Uani 1 1 d .
H3 H 0.4318 0.2479 0.0957 0.031 Uiso 1 1 calc R
C4 C 0.4735(3) 0.2033(4) -0.0039(3) 0.0306(12) Uani 1 1 d .
H4 H 0.4247 0.2381 -0.0449 0.037 Uiso 1 1 calc R
C5 C 0.5399(3) 0.1466(4) -0.0273(3) 0.0279(12) Uani 1 1 d .
H5 H 0.5352 0.1409 -0.0847 0.034 Uiso 1 1 calc R
C6 C 0.6138(3) 0.0975(4) 0.0315(3) 0.0214(11) Uani 1 1 d .
C7 C 0.5511(3) 0.1534(4) 0.2292(3) 0.0229(11) Uani 1 1 d .
H7A H 0.5224 0.0799 0.2398 0.028 Uiso 1 1 calc R
H7B H 0.5186 0.2212 0.2431 0.028 Uiso 1 1 calc R
C8 C 0.6816(3) 0.0297(4) 0.0047(3) 0.0262(12) Uani 1 1 d .
H8A H 0.7028 0.0778 -0.0346 0.031 Uiso 1 1 calc R
H8B H 0.6538 -0.0427 -0.0246 0.031 Uiso 1 1 calc R
C9 C 0.7058(3) 0.3083(4) 0.2923(3) 0.0224(11) Uani 1 1 d .
C10 C 0.7947(3) 0.3307(4) 0.2982(3) 0.0298(12) Uani 1 1 d .
H10 H 0.8355 0.2673 0.3035 0.036 Uiso 1 1 calc R
C11 C 0.8233(4) 0.4458(4) 0.2963(3) 0.0400(14) Uani 1 1 d .
H11 H 0.8842 0.461 0.3013 0.048 Uiso 1 1 calc R
C12 C 0.7645(4) 0.5388(4) 0.2874(3) 0.0366(14) Uani 1 1 d .
H12 H 0.7846 0.6174 0.2858 0.044 Uiso 1 1 calc R
C13 C 0.6767(4) 0.5169(4) 0.2808(3) 0.0348(13) Uani 1 1 d .
H13 H 0.6362 0.5808 0.2746 0.042 Uiso 1 1 calc R
C14 C 0.6465(3) 0.4027(4) 0.2832(3) 0.0263(12) Uani 1 1 d .
H14 H 0.5856 0.3886 0.2786 0.032 Uiso 1 1 calc R
C15 C 0.6730(3) 0.1161(4) 0.3962(3) 0.0203(11) Uani 1 1 d .
C16 C 0.7366(3) 0.1655(4) 0.4635(3) 0.0306(12) Uani 1 1 d .
H16 H 0.7799 0.2182 0.4546 0.037 Uiso 1 1 calc R
C17 C 0.7374(4) 0.1382(4) 0.5436(3) 0.0417(15) Uani 1 1 d .
H17 H 0.7811 0.1724 0.5895 0.05 Uiso 1 1 calc R
C18 C 0.6754(4) 0.0622(4) 0.5574(3) 0.0412(15) Uani 1 1 d .
H18 H 0.6753 0.0459 0.6126 0.049 Uiso 1 1 calc R
C19 C 0.6135(4) 0.0095(4) 0.4915(3) 0.0389(14) Uani 1 1 d .
H19 H 0.5716 -0.0449 0.501 0.047 Uiso 1 1 calc R
C20 C 0.6127(3) 0.0366(4) 0.4108(3) 0.0337(13) Uani 1 1 d .
H20 H 0.5702 -0.0001 0.3651 0.04 Uiso 1 1 calc R
C21 C 0.8697(3) 0.0809(4) 0.0869(3) 0.0228(11) Uani 1 1 d .
C22 C 0.9083(3) 0.1632(4) 0.1475(3) 0.0395(14) Uani 1 1 d .
H22 H 0.8898 0.1682 0.1961 0.047 Uiso 1 1 calc R
C23 C 0.9736(4) 0.2383(5) 0.1375(3) 0.0567(17) Uani 1 1 d .
H23 H 1.0004 0.2939 0.1797 0.068 Uiso 1 1 calc R
C24 C 0.9999(4) 0.2327(5) 0.0668(4) 0.0509(16) Uani 1 1 d .
H24 H 1.0436 0.2862 0.0596 0.061 Uiso 1 1 calc R
C25 C 0.9633(4) 0.1501(4) 0.0067(3) 0.0424(14) Uani 1 1 d .
H25 H 0.9831 0.1444 -0.0412 0.051 Uiso 1 1 calc R
C26 C 0.8977(3) 0.0756(4) 0.0161(3) 0.0338(13) Uani 1 1 d .
H26 H 0.8713 0.02 -0.0263 0.041 Uiso 1 1 calc R
C27 C 0.8072(3) -0.1598(4) 0.0793(3) 0.0260(12) Uani 1 1 d .
C28 C 0.7790(3) -0.2169(4) 0.0029(3) 0.0332(13) Uani 1 1 d .
H28 H 0.7387 -0.1787 -0.0434 0.04 Uiso 1 1 calc R
C29 C 0.8093(4) -0.3292(5) -0.0059(4) 0.0425(15) Uani 1 1 d .
H29 H 0.7889 -0.368 -0.0582 0.051 Uiso 1 1 calc R
C30 C 0.8686(4) -0.3850(4) 0.0599(4) 0.0513(17) Uani 1 1 d .
H30 H 0.8901 -0.4614 0.0532 0.062 Uiso 1 1 calc R
C31 C 0.8965(4) -0.3296(5) 0.1360(4) 0.0616(19) Uani 1 1 d .
H31 H 0.9377 -0.3678 0.1818 0.074 Uiso 1 1 calc R
C32 C 0.8647(4) -0.2180(4) 0.1462(3) 0.0487(16) Uani 1 1 d .
H32 H 0.8825 -0.1816 0.1994 0.058 Uiso 1 1 calc R
P1 P 0.66703(8) 0.15684(9) 0.29143(7) 0.0183(3) Uani 1 1 d .
P2 P 0.77640(8) -0.01021(10) 0.09381(7) 0.0194(3) Uani 1 1 d .
Br1 Br 0.87052(3) 0.00130(4) 0.32213(3) 0.02873(13) Uani 1 1 d .
Br2 Br 0.63092(3) -0.16318(4) 0.24403(3) 0.03036(13) Uani 1 1 d .
Au1 Au 0.729465(11) 0.045363(14) 0.207009(10) 0.01635(7) Uani 1 1 d .

loop_
_atom_site_aniso_label
_atom_site_aniso_U_11
_atom_site_aniso_U_22
_atom_site_aniso_U_33
_atom_site_aniso_U_23
_atom_site_aniso_U_13
_atom_site_aniso_U_12
C1 0.019(3) 0.015(2) 0.018(3) 0.0025(18) 0.003(2) -0.004(2)
C2 0.024(3) 0.013(2) 0.021(3) 0.0009(19) 0.008(2) -0.001(2)
C3 0.024(3) 0.022(3) 0.034(3) 0.000(2) 0.010(2) 0.008(2)
C4 0.021(3) 0.026(3) 0.036(3) 0.007(2) -0.004(2) 0.003(2)
C5 0.030(3) 0.027(3) 0.025(3) 0.000(2) 0.005(2) -0.003(2)
C6 0.020(3) 0.016(2) 0.026(3) 0.000(2) 0.005(2) -0.004(2)
C7 0.023(3) 0.018(2) 0.034(3) -0.001(2) 0.016(2) -0.001(2)
C8 0.033(3) 0.030(3) 0.018(3) -0.003(2) 0.011(2) -0.001(2)
C9 0.032(3) 0.020(3) 0.016(2) -0.0010(19) 0.009(2) 0.001(2)
C10 0.028(3) 0.023(3) 0.040(3) -0.002(2) 0.013(3) -0.003(2)
C11 0.039(4) 0.034(3) 0.047(3) -0.004(3) 0.014(3) -0.015(3)
C12 0.060(4) 0.018(3) 0.036(3) -0.002(2) 0.020(3) -0.006(3)
C13 0.053(4) 0.020(3) 0.031(3) 0.003(2) 0.013(3) 0.001(3)
C14 0.040(3) 0.023(3) 0.020(3) -0.001(2) 0.014(2) 0.001(2)
C15 0.028(3) 0.012(2) 0.023(3) -0.0033(19) 0.011(2) 0.003(2)
C16 0.038(3) 0.027(3) 0.026(3) 0.001(2) 0.008(3) -0.003(2)
C17 0.057(4) 0.034(3) 0.026(3) -0.001(2) 0.000(3) -0.008(3)
C18 0.065(4) 0.043(3) 0.020(3) 0.003(2) 0.020(3) 0.014(3)
C19 0.049(4) 0.040(3) 0.036(3) 0.010(3) 0.024(3) -0.004(3)
C20 0.042(4) 0.034(3) 0.026(3) -0.001(2) 0.012(3) -0.006(3)
C21 0.024(3) 0.019(2) 0.028(3) 0.006(2) 0.010(2) -0.001(2)
C22 0.045(4) 0.047(3) 0.032(3) -0.006(3) 0.020(3) -0.019(3)
C23 0.066(4) 0.063(4) 0.043(4) -0.002(3) 0.019(3) -0.040(4)
C24 0.039(4) 0.064(4) 0.058(4) 0.010(3) 0.026(3) -0.020(3)
C25 0.049(4) 0.044(3) 0.048(4) 0.004(3) 0.035(3) -0.002(3)
C26 0.039(3) 0.032(3) 0.038(3) -0.002(2) 0.022(3) -0.002(3)
C27 0.031(3) 0.018(3) 0.034(3) -0.001(2) 0.017(3) -0.002(2)
C28 0.025(3) 0.036(3) 0.042(3) -0.010(3) 0.016(3) -0.002(2)
C29 0.036(4) 0.039(3) 0.062(4) -0.028(3) 0.029(3) -0.010(3)
C30 0.068(5) 0.016(3) 0.088(5) -0.004(3) 0.051(4) 0.004(3)
C31 0.089(5) 0.036(4) 0.059(4) 0.006(3) 0.022(4) 0.029(3)
C32 0.078(5) 0.029(3) 0.040(3) -0.002(3) 0.019(3) 0.016(3)
P1 0.0210(7) 0.0155(6) 0.0200(7) -0.0008(5) 0.0086(6) 0.0004(5)
P2 0.0216(7) 0.0182(6) 0.0204(7) -0.0010(5) 0.0096(6) -0.0002(5)
Br1 0.0239(3) 0.0336(3) 0.0266(3) 0.0074(2) 0.0044(2) 0.0046(2)
Br2 0.0345(3) 0.0202(3) 0.0376(3) 0.0038(2) 0.0127(2) -0.0071(2)
Au1 0.01746(11) 0.01519(10) 0.01738(10) 0.00078(7) 0.00673(8) 0.00089(8)

loop_
_atom_type_symbol
_atom_type_description
_atom_type_scat_dispersion_real
_atom_type_scat_dispersion_imag
_atom_type_scat_source
C C 0.0033 0.0016 'International Tables Vol C Tables 4.2.6.8 and 6.1.1.4'
H H 0 0 'International Tables Vol C Tables 4.2.6.8 and 6.1.1.4'
P P 0.1023 0.0942 'International Tables Vol C Tables 4.2.6.8 and 6.1.1.4'
Br Br -0.2901 2.4595 'International Tables Vol C Tables 4.2.6.8 and 6.1.1.4'
Au Au -2.0133 8.8022 'International Tables Vol C Tables 4.2.6.8 and 6.1.1.4'

loop_
_geom_angle_atom_site_label_1
_geom_angle_atom_site_label_2
_geom_angle_atom_site_label_3
_geom_angle
C2 C1 C6 120.3(4)
C2 C1 Au1 119.3(3)
C6 C1 Au1 120.4(3)
C3 C2 C1 119.8(4)
C3 C2 C7 121.2(4)
C1 C2 C7 118.8(4)
C2 C3 C4 120.1(4)
C2 C3 H3 120
C4 C3 H3 120
C5 C4 C3 120.1(4)
C5 C4 H4 119.9
C3 C4 H4 119.9
C4 C5 C6 121.4(4)
C4 C5 H5 119.3
C6 C5 H5 119.3
C5 C6 C1 118.2(4)
C5 C6 C8 120.5(4)
C1 C6 C8 121.1(4)
C2 C7 P1 107.1(3)
C2 C7 H7A 110.3
P1 C7 H7A 110.3
C2 C7 H7B 110.3
P1 C7 H7B 110.3
H7A C7 H7B 108.5
C6 C8 P2 111.1(3)
C6 C8 H8A 109.4
P2 C8 H8A 109.4
C6 C8 H8B 109.4
P2 C8 H8B 109.4
H8A C8 H8B 108
C10 C9 C14 119.2(4)
C10 C9 P1 119.8(3)
C14 C9 P1 120.9(4)
C11 C10 C9 119.7(5)
C11 C10 H10 120.2
C9 C10 H10 120.2
C12 C11 C10 120.9(5)
C12 C11 H11 119.6
C10 C11 H11 119.6
C13 C12 C11 119.5(5)
C13 C12 H12 120.2
C11 C12 H12 120.2
C12 C13 C14 120.8(5)
C12 C13 H13 119.6
C14 C13 H13 119.6
C13 C14 C9 119.9(5)
C13 C14 H14 120
C9 C14 H14 120
C20 C15 C16 118.8(4)
C20 C15 P1 120.3(3)
C16 C15 P1 120.8(4)
C17 C16 C15 120.2(5)
C17 C16 H16 119.9
C15 C16 H16 119.9
C18 C17 C16 120.6(5)
C18 C17 H17 119.7
C16 C17 H17 119.7
C17 C18 C19 120.2(5)
C17 C18 H18 119.9
C19 C18 H18 119.9
C18 C19 C20 119.4(5)
C18 C19 H19 120.3
C20 C19 H19 120.3
C15 C20 C19 120.8(5)
C15 C20 H20 119.6
C19 C20 H20 119.6
C22 C21 C26 118.8(4)
C22 C21 P2 121.2(4)
C26 C21 P2 119.8(4)
C23 C22 C21 120.2(5)
C23 C22 H22 119.9
C21 C22 H22 119.9
C24 C23 C22 120.3(5)
C24 C23 H23 119.9
C22 C23 H23 119.9
C25 C24 C23 120.1(5)
C25 C24 H24 119.9
C23 C24 H24 119.9
C24 C25 C26 119.8(5)
C24 C25 H25 120.1
C26 C25 H25 120.1
C25 C26 C21 120.8(5)
C25 C26 H26 119.6
C21 C26 H26 119.6
C32 C27 C28 118.7(4)
C32 C27 P2 118.4(4)
C28 C27 P2 122.8(4)
C29 C28 C27 120.4(5)
C29 C28 H28 119.8
C27 C28 H28 119.8
C30 C29 C28 120.7(5)
C30 C29 H29 119.7
C28 C29 H29 119.7
C29 C30 C31 119.5(5)
C29 C30 H30 120.2
C31 C30 H30 120.2
C30 C31 C32 120.3(5)
C30 C31 H31 119.8
C32 C31 H31 119.8
C27 C32 C31 120.3(5)
C27 C32 H32 119.8
C31 C32 H32 119.8
C15 P1 C7 108.1(2)
C15 P1 C9 108.4(2)
C7 P1 C9 107.5(2)
C15 P1 Au1 123.50(14)
C7 P1 Au1 99.71(14)
C9 P1 Au1 108.49(15)
C27 P2 C21 105.8(2)
C27 P2 C8 107.9(2)
C21 P2 C8 106.2(2)
C27 P2 Au1 122.04(16)
C21 P2 Au1 110.87(15)
C8 P2 Au1 103.07(15)
C1 Au1 P1 81.70(12)
C1 Au1 P2 83.47(13)
P1 Au1 P2 160.43(4)
C1 Au1 Br1 171.86(11)
P1 Au1 Br1 94.08(3)
P2 Au1 Br1 98.98(3)
C1 Au1 Br2 92.67(11)
P1 Au1 Br2 87.93(3)
P2 Au1 Br2 105.48(3)
Br1 Au1 Br2 94.141(15)

loop_
_geom_bond_atom_site_label_1
_geom_bond_atom_site_label_2
_geom_bond_distance
C1 C2 1.403(6)
C1 C6 1.410(6)
C1 Au1 2.060(4)
C2 C3 1.386(6)
C2 C7 1.502(6)
C3 C4 1.392(6)
C3 H3 0.95
C4 C5 1.380(6)
C4 H4 0.95
C5 C6 1.397(6)
C5 H5 0.95
C6 C8 1.489(6)
C7 P1 1.808(4)
C7 H7A 0.99
C7 H7B 0.99
C8 P2 1.826(4)
C8 H8A 0.99
C8 H8B 0.99
C9 C10 1.393(6)
C9 C14 1.397(6)
C9 P1 1.823(4)
C10 C11 1.385(6)
C10 H10 0.95
C11 C12 1.381(7)
C11 H11 0.95
C12 C13 1.371(7)
C12 H12 0.95
C13 C14 1.385(6)
C13 H13 0.95
C14 H14 0.95
C15 C20 1.384(6)
C15 C16 1.385(6)
C15 P1 1.800(4)
C16 C17 1.381(7)
C16 H16 0.95
C17 C18 1.372(7)
C17 H17 0.95
C18 C19 1.373(7)
C18 H18 0.95
C19 C20 1.392(7)
C19 H19 0.95
C20 H20 0.95
C21 C22 1.383(6)
C21 C26 1.392(6)
C21 P2 1.825(5)
C22 C23 1.381(7)
C22 H22 0.95
C23 C24 1.376(7)
C23 H23 0.95
C24 C25 1.374(7)
C24 H24 0.95
C25 C26 1.378(7)
C25 H25 0.95
C26 H26 0.95
C27 C32 1.383(6)
C27 C28 1.389(6)
C27 P2 1.802(4)
C28 C29 1.385(6)
C28 H28 0.95
C29 C30 1.370(7)
C29 H29 0.95
C30 C31 1.376(8)
C30 H30 0.95
C31 C32 1.392(7)
C31 H31 0.95
C32 H32 0.95
P1 Au1 2.3291(11)
P2 Au1 2.3293(12)
Br1 Au1 2.5179(5)
Br2 Au1 2.9945(5)
